data_7155575
loop_
_publ_author_name
'Huang, Huan-Ming'
'Bonilla, Pablo'
'Procter, David John'

_publ_section_title
;
 Selective Construction of Quaternary Stereocentres in Radical Cyclisation
 Cascades triggered by electron-transfer reduction of amide-type carbonyls
;
_journal_name_full 'Org. Biomol. Chem.'
_journal_paper_doi 10.1039/C7OB00739F
_journal_year 2017
_chemical_formula_moiety '2(C33 H34 F6 N2 O2), C2.81 H6.52, C3.19 H7.48'
_chemical_formula_sum 'C72 H82 F12 N4 O4'
_chemical_formula_weight 1295.41
_space_group_crystal_system triclinic
_space_group_IT_number 2
_space_group_name_Hall '-P 1'
_space_group_name_H-M_alt 'P -1'
_symmetry_space_group_name_Hall '-P 1'
_symmetry_space_group_name_H-M 'P -1'
_atom_sites_solution_hydrogens geom
_atom_sites_solution_primary direct
_audit_creation_date 2016-06-13
_audit_creation_method
;
Olex2 1.2
(compiled 2016.02.19 svn.r3266 for OlexSys, GUI svn.r5155)
;
_audit_update_record
;
2017-01-24 deposited with the CCDC.
2017-04-11 downloaded from the CCDC.
;
_cell_angle_alpha 89.100(5)
_cell_angle_beta 83.969(5)
_cell_angle_gamma 83.670(5)
_cell_formula_units_Z 2
_cell_length_a 11.6196(7)
_cell_length_b 13.8475(8)
_cell_length_c 21.0449(12)
_cell_measurement_reflns_used 4553
_cell_measurement_temperature 150.02(10)
_cell_measurement_theta_max 23.6070
_cell_measurement_theta_min 3.7190
_cell_volume 3346.9(3)
_computing_cell_refinement
;
CrysAlisPro, Agilent Technologies,
Version 1.171.37.33 (release 27-03-2014 CrysAlis171 .NET)
(compiled Mar 27 2014,17:12:48)
;
_computing_data_collection
;
CrysAlisPro, Agilent Technologies,
Version 1.171.37.33 (release 27-03-2014 CrysAlis171 .NET)
(compiled Mar 27 2014,17:12:48)
;
_computing_data_reduction
;
CrysAlisPro, Agilent Technologies,
Version 1.171.37.33 (release 27-03-2014 CrysAlis171 .NET)
(compiled Mar 27 2014,17:12:48)
;
_computing_molecular_graphics 'Olex2 (Dolomanov et al., 2009)'
_computing_publication_material 'Olex2 (Dolomanov et al., 2009)'
_computing_structure_refinement 'ShelXL (Sheldrick, 2015)'
_computing_structure_solution 'ShelXT (Sheldrick, 2015)'
_diffrn_ambient_environment N~2~
_diffrn_ambient_temperature 150.02(10)
_diffrn_detector 'CCD plate'
_diffrn_detector_area_resol_mean 8.0714
_diffrn_detector_type Eos
_diffrn_measured_fraction_theta_full 0.988
_diffrn_measured_fraction_theta_max 0.822
_diffrn_measurement_details
;
#__ type_ start__ end____ width___ exp.time_
  1 omega  -14.00   81.00   1.0000    7.5000
omega____ theta____ kappa____ phi______ frames
    -       18.8601   19.0000  -90.0000 95

#__ type_ start__ end____ width___ exp.time_
  2 omega   22.00   61.00   1.0000    7.5000
omega____ theta____ kappa____ phi______ frames
    -       18.8601  -99.0000 -120.0000 39

#__ type_ start__ end____ width___ exp.time_
  3 omega  -50.00   40.00   1.0000    7.5000
omega____ theta____ kappa____ phi______ frames
    -       18.8601  -57.0000   90.0000 90

#__ type_ start__ end____ width___ exp.time_
  4 omega  -86.00   11.00   1.0000    7.5000
omega____ theta____ kappa____ phi______ frames
    -      -17.7663  -77.0000  -30.0000 97
;
_diffrn_measurement_device 'four-circle diffractometer'
_diffrn_measurement_device_type 'SuperNova, Single source at offset, Eos'
_diffrn_measurement_method '\w scans'
_diffrn_orient_matrix_UB_11 -0.0393929000
_diffrn_orient_matrix_UB_12 0.0101601000
_diffrn_orient_matrix_UB_13 -0.0234131000
_diffrn_orient_matrix_UB_21 0.0435313000
_diffrn_orient_matrix_UB_22 -0.0193250000
_diffrn_orient_matrix_UB_23 -0.0239912000
_diffrn_orient_matrix_UB_31 -0.0191474000
_diffrn_orient_matrix_UB_32 -0.0466836000
_diffrn_orient_matrix_UB_33 0.0049917000
_diffrn_radiation_monochromator mirror
_diffrn_radiation_probe x-ray
_diffrn_radiation_type MoK\a
_diffrn_radiation_wavelength 0.71073
_diffrn_reflns_av_R_equivalents 0.0452
_diffrn_reflns_av_unetI/netI 0.1002
_diffrn_reflns_Laue_measured_fraction_full 0.988
_diffrn_reflns_Laue_measured_fraction_max 0.822
_diffrn_reflns_limit_h_max 14
_diffrn_reflns_limit_h_min -15
_diffrn_reflns_limit_k_max 18
_diffrn_reflns_limit_k_min -18
_diffrn_reflns_limit_l_max 24
_diffrn_reflns_limit_l_min -26
_diffrn_reflns_number 22758
_diffrn_reflns_point_group_measured_fraction_full 0.988
_diffrn_reflns_point_group_measured_fraction_max 0.822
_diffrn_reflns_theta_full 26.000
_diffrn_reflns_theta_max 29.254
_diffrn_reflns_theta_min 3.268
_diffrn_source 'SuperNova (Mo) X-ray Source'
_exptl_absorpt_coefficient_mu 0.102
_exptl_absorpt_correction_T_max 1.00000
_exptl_absorpt_correction_T_min 0.88190
_exptl_absorpt_correction_type multi-scan
_exptl_absorpt_process_details
;
CrysAlisPro, Agilent Technologies,
Version 1.171.37.33 (release 27-03-2014 CrysAlis171 .NET)
(compiled Mar 27 2014,17:12:48)
Empirical absorption correction using spherical harmonics,
 implemented in SCALE3 ABSPACK scaling algorithm.
;
_exptl_crystal_colour 'clear colourless'
_exptl_crystal_colour_lustre clear
_exptl_crystal_colour_primary colourless
_exptl_crystal_density_diffrn 1.285
_exptl_crystal_description block
_exptl_crystal_F_000 1364
_exptl_crystal_size_max 0.3
_exptl_crystal_size_mid 0.15
_exptl_crystal_size_min 0.1
_refine_diff_density_max 0.896
_refine_diff_density_min -0.784
_refine_diff_density_rms 0.069
_refine_ls_extinction_coef 0.0079(11)
_refine_ls_extinction_expression Fc^*^=kFc[1+0.001xFc^2^\l^3^/sin(2\q)]^-1/4^
_refine_ls_extinction_method 'SHELXL-2014/7 (Sheldrick 2014'
_refine_ls_goodness_of_fit_ref 1.034
_refine_ls_hydrogen_treatment constr
_refine_ls_matrix_type full
_refine_ls_number_parameters 866
_refine_ls_number_reflns 14966
_refine_ls_number_restraints 0
_refine_ls_restrained_S_all 1.034
_refine_ls_R_factor_all 0.1656
_refine_ls_R_factor_gt 0.0950
_refine_ls_shift/su_max 0.000
_refine_ls_shift/su_mean 0.000
_refine_ls_structure_factor_coef Fsqd
_refine_ls_weighting_details 'w=1/[\s^2^(Fo^2^)+(0.1053P)^2^+3.4579P] where P=(Fo^2^+2Fc^2^)/3'
_refine_ls_weighting_scheme calc
_refine_ls_wR_factor_gt 0.2256
_refine_ls_wR_factor_ref 0.2787
_reflns_Friedel_coverage 0.000
_reflns_number_gt 7852
_reflns_number_total 14966
_reflns_threshold_expression 'I > 2\s(I)'
_cod_data_source_file c7ob00739f2.cif
_cod_data_source_block ahhm031
_cod_database_code 7155575
_chemical_oxdiff_formula C30H30N2O3F6
_chemical_oxdiff_usercomment 'NDMG2 for MG/STL'
_shelx_space_group_comment
;
The symmetry employed for this shelxl refinement is uniquely defined
by the following loop, which should always be used as a source of
symmetry information in preference to the above space-group names.
They are only intended as comments.
;
_reflns_odcompleteness_completeness 98.69
_reflns_odcompleteness_iscentric 1
_reflns_odcompleteness_theta 26.32
_olex2_refinement_description
;
1. Fixed Uiso
 At 1.2 times of:
  All C(H) groups, All C(H,H) groups
 At 1.5 times of:
  All C(H,H,H) groups
2. Uiso/Uaniso restraints and constraints
Uanis(C68A) = Uanis(C68B)
Uanis(C69A) = Uanis(C69B)
Uanis(C67A) = Uanis(C67B)
Uanis(C70A) = Uanis(C70B)
Uanis(C71A) = Uanis(C71B)
Uanis(C72A) = Uanis(C72B)
Uanis(F3) = Uanis(F2) = Uanis(F1)
Uanis(C7B) = Uanis(C6B)
Uanis(F10) = Uanis(F10A)
Uanis(F11) = Uanis(F11A)
Uanis(F12) = Uanis(F12A)
Uanis(F10) = Uanis(F11)
3. Others
 Sof(C71B)=Sof(H71A)=Sof(H71B)=Sof(C67B)=Sof(H67D)=Sof(H67E)=Sof(H67F)=
 Sof(C68B)=Sof(H68C)=Sof(H68D)=Sof(C69B)=Sof(H69C)=Sof(H69D)=Sof(C70B)=
 Sof(H70C)=Sof(H70D)=Sof(C72B)=Sof(H72D)=Sof(H72E)=Sof(H72F)=1-FVAR(1)
 Sof(C67A)=Sof(H67A)=Sof(H67B)=Sof(H67C)=Sof(C68A)=Sof(H68A)=Sof(H68B)=
 Sof(C69A)=Sof(H69A)=Sof(H69B)=Sof(C70A)=Sof(H70A)=Sof(H70B)=Sof(C72A)=
 Sof(H72A)=Sof(H72B)=Sof(H72C)=Sof(C71A)=Sof(H71C)=Sof(H71D)=FVAR(1)
 Sof(C6B)=Sof(H6B)=Sof(C7B)=Sof(H7B)=1-FVAR(2)
 Sof(C6A)=Sof(H6A)=Sof(C7A)=Sof(H7A)=FVAR(2)
 Sof(F12A)=Sof(F11A)=Sof(F10A)=1-FVAR(3)
 Sof(F10)=Sof(F11)=Sof(F12)=FVAR(3)
4.a Ternary CH refined with riding coordinates:
 C14(H14), C52(H52)
4.b Secondary CH2 refined with riding coordinates:
 C11(H11A,H11B), C17(H17A,H17B), C18(H18A,H18B), C22(H22A,H22B), C25(H25A,
 H25B), C26(H26A,H26B), C41(H41A,H41B), C43(H43A,H43B), C45(H45A,H45B),
 C48(H48A,H48B), C49(H49A,H49B), C56(H56A,H56B), C68A(H68A,H68B), C69A(H69A,
 H69B), C70A(H70A,H70B), C71B(H71A,H71B), C68B(H68C,H68D), C69B(H69C,H69D),
 C70B(H70C,H70D), C71A(H71C,H71D)
4.c Aromatic/amide H refined with riding coordinates:
 C3(H3), C4(H4), C8(H8), C28(H28), C29(H29), C31(H31), C32(H32), C36(H36),
 C37(H37), C39(H39), C40(H40), C59(H59), C61(H61), C62(H62), C64(H64), C65(H65),
  C6B(H6B), C7B(H7B), C6A(H6A), C7A(H7A)
4.d Idealised Me refined as rotating group:
 C10(H10A,H10B,H10C), C15(H15A,H15B,H15C), C16(H16A,H16B,H16C), C24(H24A,H24B,
 H24C), C44(H44A,H44B,H44C), C53(H53A,H53B,H53C), C54(H54A,H54B,H54C), C58(H58A,
 H58B,H58C), C67A(H67A,H67B,H67C), C72A(H72A,H72B,H72C), C67B(H67D,H67E,H67F),
 C72B(H72D,H72E,H72F)
;
_shelx_shelxl_version_number 2014/7
_olex2_date_sample_data_collection 2016-06-12
_olex2_submission_special_instructions 'No special instructions were received'

loop_
_space_group_symop_operation_xyz
'x, y, z'
'-x, -y, -z'

loop_
_atom_site_label
_atom_site_type_symbol
_atom_site_fract_x
_atom_site_fract_y
_atom_site_fract_z
_atom_site_U_iso_or_equiv
_atom_site_adp_type
_atom_site_occupancy
_atom_site_site_symmetry_order
_atom_site_calc_flag
_atom_site_refinement_flags_posn
_atom_site_refinement_flags_occupancy
_atom_site_disorder_assembly
_atom_site_disorder_group
F1 F 0.7894(3) 0.3733(3) 0.39377(18) 0.1037(8) Uani 1 1 d . . . .
F2 F 0.6519(3) 0.4834(3) 0.41755(18) 0.1037(8) Uani 1 1 d . . . .
F3 F 0.6430(3) 0.3921(3) 0.34036(18) 0.1037(8) Uani 1 1 d . . . .
F4 F 0.4496(3) 0.5073(3) 0.91679(18) 0.0959(12) Uani 1 1 d . . . .
F5 F 0.3265(3) 0.6326(2) 0.9369(2) 0.1088(14) Uani 1 1 d . . . .
F6 F 0.3141(3) 0.5039(3) 0.99197(17) 0.0999(12) Uani 1 1 d . . . .
O1 O 0.2984(2) 0.10666(18) 0.72994(12) 0.0391(6) Uani 1 1 d . . . .
O2 O 0.2003(2) -0.0105(2) 0.54401(13) 0.0435(7) Uani 1 1 d . . . .
N1 N 0.2470(2) 0.0439(2) 0.63838(14) 0.0313(7) Uani 1 1 d . . . .
N2 N 0.1259(2) 0.1673(2) 0.69569(14) 0.0298(7) Uani 1 1 d . . . .
C1 C 0.6768(4) 0.3863(5) 0.3984(3) 0.0790(19) Uani 1 1 d . . . .
C2 C 0.6159(4) 0.3227(4) 0.4427(2) 0.0574(13) Uani 1 1 d . . . .
C3 C 0.6737(3) 0.2485(3) 0.47252(19) 0.0412(9) Uani 1 1 d . . . .
H3 H 0.7545 0.2385 0.4654 0.049 Uiso 1 1 calc R . . .
C4 C 0.6159(3) 0.1874(3) 0.5131(2) 0.0411(9) Uani 1 1 d . . . .
H4 H 0.6584 0.1372 0.5332 0.049 Uiso 1 1 calc R . . .
C5 C 0.4958(3) 0.1985(3) 0.52491(19) 0.0385(9) Uani 1 1 d . . . .
C8 C 0.4249(3) 0.1350(3) 0.56509(18) 0.0359(8) Uani 1 1 d . . . .
H8 H 0.3470 0.1589 0.5739 0.043 Uiso 1 1 calc R . . .
C9 C 0.4541(3) 0.0489(3) 0.59087(17) 0.0322(8) Uani 1 1 d . . . .
C10 C 0.5737(3) -0.0070(3) 0.5869(2) 0.0463(10) Uani 1 1 d . . . .
H10A H 0.6096 -0.0056 0.5437 0.069 Uiso 1 1 calc GR . . .
H10B H 0.5670 -0.0731 0.5999 0.069 Uiso 1 1 calc GR . . .
H10C H 0.6205 0.0222 0.6146 0.069 Uiso 1 1 calc GR . . .
C11 C 0.3642(3) -0.0065(3) 0.62779(18) 0.0344(8) Uani 1 1 d . . . .
H11A H 0.3603 -0.0664 0.6052 0.041 Uiso 1 1 calc R . . .
H11B H 0.3907 -0.0241 0.6691 0.041 Uiso 1 1 calc R . . .
C12 C 0.1692(3) 0.0322(3) 0.59333(18) 0.0343(8) Uani 1 1 d . . . .
C13 C 0.0452(3) 0.0751(3) 0.61330(18) 0.0367(9) Uani 1 1 d . . . .
C14 C -0.0128(4) 0.0003(3) 0.6591(2) 0.0456(10) Uani 1 1 d . . . .
H14 H 0.0359 -0.0125 0.6943 0.055 Uiso 1 1 calc R . . .
C15 C -0.0184(5) -0.0973(4) 0.6266(3) 0.0727(16) Uani 1 1 d . . . .
H15A H -0.0686 -0.0878 0.5931 0.109 Uiso 1 1 calc GR . . .
H15B H -0.0485 -0.1423 0.6575 0.109 Uiso 1 1 calc GR . . .
H15C H 0.0583 -0.1226 0.6089 0.109 Uiso 1 1 calc GR . . .
C16 C -0.1343(4) 0.0414(4) 0.6885(2) 0.0600(13) Uani 1 1 d . . . .
H16A H -0.1296 0.1023 0.7087 0.090 Uiso 1 1 calc GR . . .
H16B H -0.1637 -0.0035 0.7197 0.090 Uiso 1 1 calc GR . . .
H16C H -0.1856 0.0511 0.6555 0.090 Uiso 1 1 calc GR . . .
C17 C -0.0238(4) 0.1129(3) 0.5575(2) 0.0478(11) Uani 1 1 d . . . .
H17A H -0.0808 0.0694 0.5499 0.057 Uiso 1 1 calc R . . .
H17B H 0.0283 0.1177 0.5187 0.057 Uiso 1 1 calc R . . .
C18 C -0.0850(3) 0.2143(3) 0.57777(19) 0.0448(10) Uani 1 1 d . . . .
H18A H -0.0792 0.2603 0.5426 0.054 Uiso 1 1 calc R . . .
H18B H -0.1664 0.2110 0.5924 0.054 Uiso 1 1 calc R . . .
C19 C -0.0192(3) 0.2425(3) 0.63155(18) 0.0366(9) Uani 1 1 d . . . .
C20 C 0.0515(3) 0.1674(3) 0.64801(17) 0.0335(8) Uani 1 1 d . . . .
C21 C 0.2270(3) 0.1071(2) 0.69155(17) 0.0295(8) Uani 1 1 d . . . .
C22 C -0.0315(3) 0.3365(3) 0.66546(19) 0.0380(9) Uani 1 1 d . . . .
H22A H -0.1042 0.3430 0.6931 0.046 Uiso 1 1 calc R . . .
H22B H -0.0347 0.3890 0.6344 0.046 Uiso 1 1 calc R . . .
C23 C 0.0708(3) 0.3455(3) 0.70624(17) 0.0311(8) Uani 1 1 d . . . .
C24 C 0.1767(3) 0.3717(3) 0.66291(19) 0.0420(9) Uani 1 1 d . . . .
H24A H 0.1983 0.3226 0.6309 0.063 Uiso 1 1 calc GR . . .
H24B H 0.2404 0.3759 0.6879 0.063 Uiso 1 1 calc GR . . .
H24C H 0.1579 0.4332 0.6427 0.063 Uiso 1 1 calc GR . . .
C25 C 0.1024(3) 0.2484(2) 0.74124(16) 0.0291(8) Uani 1 1 d . . . .
H25A H 0.1706 0.2532 0.7634 0.035 Uiso 1 1 calc R . . .
H25B H 0.0385 0.2362 0.7728 0.035 Uiso 1 1 calc R . . .
C26 C 0.0273(3) 0.4243(3) 0.75641(18) 0.0370(9) Uani 1 1 d . . . .
H26A H 0.0022 0.4835 0.7341 0.044 Uiso 1 1 calc R . . .
H26B H -0.0407 0.4041 0.7816 0.044 Uiso 1 1 calc R . . .
C27 C 0.1125(3) 0.4484(3) 0.80174(19) 0.0366(9) Uani 1 1 d . . . .
C28 C 0.1815(4) 0.5235(3) 0.7874(2) 0.0480(11) Uani 1 1 d . . . .
H28 H 0.1780 0.5560 0.7485 0.058 Uiso 1 1 calc R . . .
C29 C 0.2544(4) 0.5503(3) 0.8293(2) 0.0561(12) Uani 1 1 d . . . .
H29 H 0.2998 0.6006 0.8189 0.067 Uiso 1 1 calc R . . .
C30 C 0.2602(4) 0.5024(3) 0.8870(2) 0.0518(12) Uani 1 1 d . . . .
C31 C 0.1951(4) 0.4252(3) 0.9019(2) 0.0500(11) Uani 1 1 d . . . .
H31 H 0.2011 0.3912 0.9401 0.060 Uiso 1 1 calc R . . .
C32 C 0.1210(4) 0.3998(3) 0.85914(19) 0.0404(9) Uani 1 1 d . . . .
H32 H 0.0760 0.3490 0.8692 0.049 Uiso 1 1 calc R . . .
C33 C 0.3379(5) 0.5351(4) 0.9330(3) 0.0739(16) Uani 1 1 d . . . .
F7 F 0.2986(3) 0.3298(3) 1.13934(17) 0.1005(13) Uani 1 1 d . . . .
F8 F 0.1823(4) 0.4588(3) 1.1333(2) 0.1134(14) Uani 1 1 d . . . .
F9 F 0.1413(3) 0.3510(3) 1.19979(16) 0.1116(14) Uani 1 1 d . . . .
F10 F -0.0135(5) 0.5720(5) 0.5717(4) 0.0972(14) Uani 0.653(6) 1 d . P A 1
F11 F -0.1259(5) 0.7037(5) 0.5782(4) 0.0972(14) Uani 0.653(6) 1 d . P A 1
F12 F -0.1296(8) 0.6165(8) 0.5005(5) 0.097(3) Uani 0.653(6) 1 d . P A 1
O3 O -0.3003(3) 0.0065(2) 0.92392(16) 0.0577(8) Uani 1 1 d . . . .
O4 O -0.1490(2) 0.2621(2) 0.81893(13) 0.0447(7) Uani 1 1 d . . . .
N3 N -0.2245(3) 0.1356(2) 0.87433(15) 0.0369(7) Uani 1 1 d . . . .
N4 N -0.3456(3) 0.2681(2) 0.83749(14) 0.0312(7) Uani 1 1 d . . . .
C34 C -0.1195(5) 0.6114(4) 0.5662(3) 0.0637(14) Uani 1 1 d . . . .
C35 C -0.2103(4) 0.5593(3) 0.6021(2) 0.0444(10) Uani 1 1 d . . . .
C36 C -0.2535(4) 0.5881(3) 0.6632(2) 0.0507(11) Uani 1 1 d . . . .
H36 H -0.2247 0.6394 0.6821 0.061 Uiso 1 1 calc R . . .
C37 C -0.3406(4) 0.5400(3) 0.6964(2) 0.0471(10) Uani 1 1 d . . . .
H37 H -0.3700 0.5600 0.7375 0.057 Uiso 1 1 calc R . . .
C38 C -0.3841(3) 0.4630(3) 0.66919(18) 0.0353(8) Uani 1 1 d . . . .
C39 C -0.3376(4) 0.4347(3) 0.60791(18) 0.0406(9) Uani 1 1 d . . . .
H39 H -0.3650 0.3829 0.5888 0.049 Uiso 1 1 calc R . . .
C40 C -0.2512(4) 0.4824(3) 0.5750(2) 0.0449(10) Uani 1 1 d . . . .
H40 H -0.2206 0.4621 0.5342 0.054 Uiso 1 1 calc R . . .
C41 C -0.4826(3) 0.4148(3) 0.70462(19) 0.0393(9) Uani 1 1 d . . . .
H41A H -0.5323 0.3966 0.6735 0.047 Uiso 1 1 calc R . . .
H41B H -0.5287 0.4627 0.7326 0.047 Uiso 1 1 calc R . . .
C42 C -0.4494(3) 0.3242(3) 0.74513(17) 0.0345(8) Uani 1 1 d . . . .
C43 C -0.3719(3) 0.3511(3) 0.79533(17) 0.0320(8) Uani 1 1 d . . . .
H43A H -0.2999 0.3708 0.7741 0.038 Uiso 1 1 calc R . . .
H43B H -0.4112 0.4054 0.8205 0.038 Uiso 1 1 calc R . . .
C44 C -0.3852(4) 0.2413(3) 0.70344(19) 0.0419(9) Uani 1 1 d . . . .
H44A H -0.4307 0.2288 0.6695 0.063 Uiso 1 1 calc GR . . .
H44B H -0.3735 0.1838 0.7291 0.063 Uiso 1 1 calc GR . . .
H44C H -0.3111 0.2595 0.6856 0.063 Uiso 1 1 calc GR . . .
C45 C -0.5633(3) 0.2907(3) 0.77867(18) 0.0358(8) Uani 1 1 d . . . .
H45A H -0.6156 0.3471 0.7934 0.043 Uiso 1 1 calc R . . .
H45B H -0.6012 0.2567 0.7482 0.043 Uiso 1 1 calc R . . .
C46 C -0.5405(3) 0.2252(3) 0.83418(17) 0.0347(8) Uani 1 1 d . . . .
C47 C -0.4407(3) 0.2182(3) 0.85960(17) 0.0314(8) Uani 1 1 d . . . .
C48 C -0.6205(4) 0.1611(3) 0.87105(19) 0.0428(10) Uani 1 1 d . . . .
H48A H -0.6552 0.1211 0.8425 0.051 Uiso 1 1 calc R . . .
H48B H -0.6821 0.1995 0.8973 0.051 Uiso 1 1 calc R . . .
C49 C -0.5397(4) 0.0978(3) 0.91295(19) 0.0447(10) Uani 1 1 d . . . .
H49A H -0.5175 0.0342 0.8941 0.054 Uiso 1 1 calc R . . .
H49B H -0.5786 0.0899 0.9555 0.054 Uiso 1 1 calc R . . .
C50 C -0.4308(3) 0.1529(3) 0.91583(18) 0.0356(9) Uani 1 1 d . . . .
C51 C -0.3162(4) 0.0893(3) 0.90540(18) 0.0392(9) Uani 1 1 d . . . .
C52 C -0.4306(4) 0.2136(3) 0.97791(18) 0.0424(10) Uani 1 1 d . . . .
H52 H -0.3676 0.2553 0.9706 0.051 Uiso 1 1 calc R . . .
C53 C -0.5442(4) 0.2793(4) 0.9918(2) 0.0629(13) Uani 1 1 d . . . .
H53A H -0.5613 0.3154 0.9539 0.094 Uiso 1 1 calc GR . . .
H53B H -0.5368 0.3236 1.0254 0.094 Uiso 1 1 calc GR . . .
H53C H -0.6061 0.2404 1.0047 0.094 Uiso 1 1 calc GR . . .
C54 C -0.4078(6) 0.1503(4) 1.0358(2) 0.0804(19) Uani 1 1 d . . . .
H54A H -0.4636 0.1038 1.0414 0.121 Uiso 1 1 calc GR . . .
H54B H -0.4146 0.1903 1.0731 0.121 Uiso 1 1 calc GR . . .
H54C H -0.3307 0.1167 1.0294 0.121 Uiso 1 1 calc GR . . .
C55 C -0.2354(3) 0.2267(3) 0.84192(17) 0.0350(8) Uani 1 1 d . . . .
C56 C -0.1066(4) 0.0844(3) 0.8696(2) 0.0427(10) Uani 1 1 d . . . .
H56A H -0.0697 0.0941 0.8268 0.051 Uiso 1 1 calc R . . .
H56B H -0.1127 0.0154 0.8749 0.051 Uiso 1 1 calc R . . .
C57 C -0.0275(3) 0.1145(3) 0.91694(19) 0.0391(9) Uani 1 1 d . . . .
C58 C 0.0923(4) 0.0599(4) 0.9058(2) 0.0592(13) Uani 1 1 d . . . .
H58A H 0.0929 -0.0017 0.9274 0.089 Uiso 1 1 calc GR . . .
H58B H 0.1478 0.0969 0.9221 0.089 Uiso 1 1 calc GR . . .
H58C H 0.1125 0.0496 0.8608 0.089 Uiso 1 1 calc GR . . .
C59 C -0.0611(4) 0.1831(3) 0.95977(19) 0.0433(10) Uani 1 1 d . . . .
H59 H -0.1385 0.2093 0.9607 0.052 Uiso 1 1 calc R . . .
C60 C 0.0058(4) 0.2244(3) 1.00632(19) 0.0435(10) Uani 1 1 d . . . .
C61 C 0.0959(4) 0.1727(3) 1.0357(2) 0.0462(10) Uani 1 1 d . . . .
H61 H 0.1163 0.1073 1.0264 0.055 Uiso 1 1 calc R . . .
C62 C 0.1553(4) 0.2173(4) 1.0784(2) 0.0517(11) Uani 1 1 d . . . .
H62 H 0.2153 0.1818 1.0974 0.062 Uiso 1 1 calc R . . .
C63 C 0.1259(4) 0.3149(4) 1.0931(2) 0.0512(11) Uani 1 1 d . . . .
C64 C 0.0356(4) 0.3664(4) 1.0653(2) 0.0586(12) Uani 1 1 d . . . .
H64 H 0.0144 0.4315 1.0755 0.070 Uiso 1 1 calc R . . .
C65 C -0.0233(4) 0.3221(3) 1.0227(2) 0.0535(12) Uani 1 1 d . . . .
H65 H -0.0838 0.3580 1.0043 0.064 Uiso 1 1 calc R . . .
C66 C 0.1868(5) 0.3617(5) 1.1404(3) 0.0705(15) Uani 1 1 d . . . .
C67A C 0.086(6) -0.186(6) 0.796(4) 0.115(7) Uani 0.452(6) 1 d . P B 1
H67A H 0.0816 -0.2103 0.7543 0.172 Uiso 0.452(6) 1 calc GR P B 1
H67B H 0.0241 -0.1345 0.8059 0.172 Uiso 0.452(6) 1 calc GR P B 1
H67C H 0.0790 -0.2369 0.8270 0.172 Uiso 0.452(6) 1 calc GR P B 1
C68A C 0.225(2) -0.1381(14) 0.7988(9) 0.105(4) Uani 0.452(6) 1 d . P B 1
H68A H 0.2183 -0.0749 0.7781 0.126 Uiso 0.452(6) 1 calc R P B 1
H68B H 0.2319 -0.1261 0.8435 0.126 Uiso 0.452(6) 1 calc R P B 1
C69A C 0.342(3) -0.189(3) 0.7720(19) 0.104(6) Uani 0.452(6) 1 d . P B 1
H69A H 0.3410 -0.1996 0.7266 0.125 Uiso 0.452(6) 1 calc R P B 1
H69B H 0.3543 -0.2520 0.7925 0.125 Uiso 0.452(6) 1 calc R P B 1
C70A C 0.4431(19) -0.1294(11) 0.7826(7) 0.092(3) Uani 0.452(6) 1 d . P B 1
H70A H 0.4299 -0.0654 0.7635 0.111 Uiso 0.452(6) 1 calc R P B 1
H70B H 0.4469 -0.1213 0.8280 0.111 Uiso 0.452(6) 1 calc R P B 1
C71B C 0.546(2) -0.1764(16) 0.7555(10) 0.132(6) Uani 0.548(6) 1 d . P B 1
H71A H 0.5466 -0.1842 0.7097 0.159 Uiso 0.548(6) 1 calc R P B 1
H71B H 0.5651 -0.2390 0.7753 0.159 Uiso 0.548(6) 1 calc R P B 1
C72A C 0.622(5) -0.103(3) 0.772(2) 0.147(9) Uani 0.452(6) 1 d . P B 1
H72A H 0.6935 -0.1099 0.7438 0.220 Uiso 0.452(6) 1 calc GR P B 1
H72B H 0.6399 -0.1123 0.8153 0.220 Uiso 0.452(6) 1 calc GR P B 1
H72C H 0.5832 -0.0387 0.7672 0.220 Uiso 0.452(6) 1 calc GR P B 1
C67B C 0.121(4) -0.179(5) 0.787(3) 0.115(7) Uani 0.548(6) 1 d . P B 2
H67D H 0.0646 -0.2134 0.7688 0.172 Uiso 0.548(6) 1 calc GR P B 2
H67E H 0.0934 -0.1115 0.7899 0.172 Uiso 0.548(6) 1 calc GR P B 2
H67F H 0.1305 -0.2047 0.8293 0.172 Uiso 0.548(6) 1 calc GR P B 2
C68B C 0.2187(16) -0.1914(10) 0.7521(6) 0.105(4) Uani 0.548(6) 1 d . P B 2
H68C H 0.2125 -0.1561 0.7122 0.126 Uiso 0.548(6) 1 calc R P B 2
H68D H 0.2388 -0.2598 0.7423 0.126 Uiso 0.548(6) 1 calc R P B 2
C69B C 0.306(3) -0.158(2) 0.7843(14) 0.104(6) Uani 0.548(6) 1 d . P B 2
H69C H 0.2962 -0.1797 0.8283 0.125 Uiso 0.548(6) 1 calc R P B 2
H69D H 0.2937 -0.0871 0.7848 0.125 Uiso 0.548(6) 1 calc R P B 2
C70B C 0.4377(18) -0.1894(9) 0.7561(6) 0.092(3) Uani 0.548(6) 1 d . P B 2
H70C H 0.4451 -0.1850 0.7099 0.111 Uiso 0.548(6) 1 calc R P B 2
H70D H 0.4609 -0.2561 0.7682 0.111 Uiso 0.548(6) 1 calc R P B 2
C71A C 0.521(3) -0.116(2) 0.7856(13) 0.132(6) Uani 0.452(6) 1 d . P B 2
H71C H 0.4954 -0.0487 0.7763 0.159 Uiso 0.452(6) 1 calc R P B 2
H71D H 0.5201 -0.1242 0.8315 0.159 Uiso 0.452(6) 1 calc R P B 2
C72B C 0.652(4) -0.148(3) 0.7498(16) 0.147(9) Uani 0.548(6) 1 d . P B 2
H72D H 0.6477 -0.1933 0.7165 0.220 Uiso 0.548(6) 1 calc GR P B 2
H72E H 0.7013 -0.1773 0.7803 0.220 Uiso 0.548(6) 1 calc GR P B 2
H72F H 0.6844 -0.0912 0.7317 0.220 Uiso 0.548(6) 1 calc GR P B 2
C6B C 0.4368(16) 0.2617(18) 0.4818(15) 0.068(5) Uani 0.50(5) 1 d . P C 2
H6B H 0.3565 0.2637 0.4820 0.081 Uiso 0.50(5) 1 calc R P C 2
C7B C 0.4975(15) 0.3201(17) 0.4398(16) 0.068(5) Uani 0.50(5) 1 d . P C 2
H7B H 0.4593 0.3575 0.4097 0.081 Uiso 0.50(5) 1 calc R P C 2
C6A C 0.4421(14) 0.2871(18) 0.5093(15) 0.071(6) Uani 0.50(5) 1 d . P C 1
H6A H 0.3647 0.3037 0.5251 0.086 Uiso 0.50(5) 1 calc R P C 1
C7A C 0.4989(14) 0.354(2) 0.4704(17) 0.081(8) Uani 0.50(5) 1 d . P C 1
H7A H 0.4629 0.4159 0.4627 0.097 Uiso 0.50(5) 1 calc R P C 1
F12A F -0.0892(17) 0.5851(17) 0.5105(11) 0.097(3) Uani 0.347(6) 1 d . P A 2
F11A F -0.1705(10) 0.7128(10) 0.5598(8) 0.0972(14) Uani 0.347(6) 1 d . P A 2
F10A F -0.0355(9) 0.6328(9) 0.6007(7) 0.0972(14) Uani 0.347(6) 1 d . P A 2

loop_
_atom_site_aniso_label
_atom_site_aniso_U_11
_atom_site_aniso_U_22
_atom_site_aniso_U_33
_atom_site_aniso_U_23
_atom_site_aniso_U_13
_atom_site_aniso_U_12
F1 0.0775(14) 0.1305(19) 0.1050(16) 0.0631(14) -0.0070(12) -0.0313(13)
F2 0.0775(14) 0.1305(19) 0.1050(16) 0.0631(14) -0.0070(12) -0.0313(13)
F3 0.0775(14) 0.1305(19) 0.1050(16) 0.0631(14) -0.0070(12) -0.0313(13)
F4 0.0509(19) 0.122(3) 0.117(3) -0.054(2) -0.0224(18) -0.0006(19)
F5 0.114(3) 0.071(2) 0.153(4) -0.054(2) -0.066(3) -0.003(2)
F6 0.089(2) 0.143(3) 0.072(2) -0.041(2) -0.0325(19) 0.000(2)
O1 0.0370(15) 0.0381(15) 0.0438(15) -0.0089(12) -0.0160(12) 0.0018(12)
O2 0.0372(15) 0.0521(17) 0.0416(16) -0.0162(13) -0.0055(12) -0.0030(13)
N1 0.0270(15) 0.0338(16) 0.0337(16) -0.0035(13) -0.0051(12) -0.0035(13)
N2 0.0271(15) 0.0321(16) 0.0314(16) -0.0068(12) -0.0068(12) -0.0044(13)
C1 0.042(3) 0.095(5) 0.100(5) 0.052(4) -0.017(3) -0.002(3)
C2 0.035(2) 0.074(3) 0.064(3) 0.031(3) -0.010(2) -0.012(2)
C3 0.031(2) 0.041(2) 0.050(2) -0.0040(19) 0.0027(18) -0.0040(18)
C4 0.030(2) 0.037(2) 0.055(3) 0.0043(18) -0.0033(18) 0.0015(17)
C5 0.031(2) 0.041(2) 0.043(2) 0.0028(18) -0.0055(17) -0.0007(17)
C8 0.0251(19) 0.039(2) 0.042(2) -0.0018(17) 0.0007(16) -0.0010(16)
C9 0.0283(19) 0.038(2) 0.0309(19) -0.0053(15) -0.0065(15) -0.0030(16)
C10 0.034(2) 0.052(3) 0.050(3) 0.011(2) -0.0012(18) 0.0045(19)
C11 0.033(2) 0.0288(19) 0.042(2) -0.0020(16) -0.0070(16) -0.0019(16)
C12 0.033(2) 0.035(2) 0.036(2) -0.0070(16) -0.0054(16) -0.0067(16)
C13 0.0275(19) 0.048(2) 0.036(2) -0.0115(17) -0.0046(15) -0.0056(17)
C14 0.039(2) 0.055(3) 0.046(2) -0.015(2) -0.0009(18) -0.019(2)
C15 0.081(4) 0.071(4) 0.070(3) -0.022(3) 0.008(3) -0.041(3)
C16 0.042(3) 0.086(4) 0.055(3) -0.011(3) 0.002(2) -0.020(3)
C17 0.036(2) 0.067(3) 0.041(2) -0.017(2) -0.0087(18) -0.002(2)
C18 0.032(2) 0.064(3) 0.038(2) -0.008(2) -0.0072(17) 0.002(2)
C19 0.0276(19) 0.049(2) 0.033(2) -0.0052(17) -0.0036(15) -0.0031(17)
C20 0.0264(18) 0.042(2) 0.0331(19) -0.0066(16) -0.0055(15) -0.0059(16)
C21 0.0282(18) 0.0259(18) 0.0359(19) -0.0020(14) -0.0073(15) -0.0061(15)
C22 0.0278(19) 0.044(2) 0.042(2) 0.0003(17) -0.0101(16) 0.0001(17)
C23 0.0245(18) 0.0334(19) 0.036(2) -0.0012(15) -0.0052(15) -0.0030(15)
C24 0.041(2) 0.042(2) 0.042(2) 0.0029(18) 0.0005(18) -0.0076(19)
C25 0.0250(17) 0.0335(19) 0.0287(18) -0.0054(14) -0.0010(14) -0.0042(15)
C26 0.032(2) 0.034(2) 0.043(2) -0.0016(17) -0.0020(17) 0.0001(16)
C27 0.034(2) 0.0310(19) 0.044(2) -0.0085(16) -0.0021(17) -0.0010(16)
C28 0.051(3) 0.037(2) 0.056(3) -0.0042(19) -0.001(2) -0.010(2)
C29 0.052(3) 0.041(2) 0.076(3) -0.019(2) -0.006(2) -0.010(2)
C30 0.044(3) 0.047(3) 0.065(3) -0.025(2) -0.009(2) 0.000(2)
C31 0.053(3) 0.045(2) 0.051(3) -0.014(2) -0.009(2) 0.006(2)
C32 0.043(2) 0.032(2) 0.045(2) -0.0079(17) -0.0005(18) 0.0007(18)
C33 0.067(4) 0.072(4) 0.083(4) -0.038(3) -0.021(3) 0.008(3)
F7 0.059(2) 0.144(3) 0.099(3) -0.067(2) -0.0258(18) 0.012(2)
F8 0.126(3) 0.094(3) 0.129(3) -0.041(2) -0.049(3) -0.012(2)
F9 0.098(3) 0.186(4) 0.052(2) -0.046(2) -0.0091(18) -0.013(3)
F10 0.049(2) 0.082(3) 0.161(4) 0.041(2) -0.001(2) -0.025(3)
F11 0.049(2) 0.082(3) 0.161(4) 0.041(2) -0.001(2) -0.025(3)
F12 0.090(7) 0.141(8) 0.068(4) 0.049(4) -0.015(4) -0.050(6)
O3 0.067(2) 0.0376(17) 0.069(2) 0.0145(15) -0.0104(17) -0.0060(15)
O4 0.0306(15) 0.0502(17) 0.0521(17) 0.0158(14) -0.0009(12) -0.0054(13)
N3 0.0370(18) 0.0334(17) 0.0403(18) 0.0038(14) -0.0071(14) -0.0019(14)
N4 0.0298(16) 0.0338(16) 0.0306(16) 0.0054(13) -0.0008(12) -0.0088(13)
C34 0.051(3) 0.057(3) 0.086(4) 0.020(3) -0.011(3) -0.016(2)
C35 0.041(2) 0.042(2) 0.051(3) 0.008(2) -0.0100(19) -0.0049(19)
C36 0.059(3) 0.040(2) 0.058(3) 0.005(2) -0.021(2) -0.013(2)
C37 0.063(3) 0.040(2) 0.038(2) 0.0030(18) -0.007(2) -0.003(2)
C38 0.034(2) 0.035(2) 0.038(2) 0.0075(16) -0.0094(16) -0.0012(16)
C39 0.044(2) 0.044(2) 0.037(2) 0.0048(18) -0.0119(18) -0.0139(19)
C40 0.042(2) 0.051(3) 0.040(2) 0.0044(19) -0.0016(18) -0.002(2)
C41 0.036(2) 0.043(2) 0.038(2) 0.0060(17) -0.0071(17) -0.0005(18)
C42 0.033(2) 0.038(2) 0.033(2) 0.0006(16) -0.0033(16) -0.0045(17)
C43 0.0300(19) 0.0322(19) 0.0340(19) 0.0065(15) -0.0032(15) -0.0056(15)
C44 0.043(2) 0.043(2) 0.039(2) -0.0017(18) -0.0028(18) -0.0062(19)
C45 0.0297(19) 0.039(2) 0.040(2) -0.0007(17) -0.0062(16) -0.0049(16)
C46 0.035(2) 0.037(2) 0.0321(19) -0.0014(16) 0.0003(16) -0.0089(17)
C47 0.035(2) 0.0298(19) 0.0298(19) -0.0005(15) -0.0017(15) -0.0074(16)
C48 0.045(2) 0.045(2) 0.040(2) -0.0028(18) 0.0034(18) -0.0198(19)
C49 0.054(3) 0.043(2) 0.039(2) 0.0022(18) 0.0012(19) -0.023(2)
C50 0.042(2) 0.0313(19) 0.035(2) 0.0040(16) -0.0058(17) -0.0121(17)
C51 0.052(2) 0.034(2) 0.033(2) 0.0039(16) -0.0061(18) -0.0087(19)
C52 0.057(3) 0.039(2) 0.033(2) 0.0036(17) -0.0033(18) -0.014(2)
C53 0.061(3) 0.073(3) 0.054(3) -0.022(2) 0.008(2) -0.014(3)
C54 0.151(6) 0.056(3) 0.039(3) 0.008(2) -0.017(3) -0.028(4)
C55 0.037(2) 0.036(2) 0.034(2) 0.0043(16) -0.0064(16) -0.0056(17)
C56 0.044(2) 0.037(2) 0.044(2) -0.0023(18) -0.0056(18) 0.0049(18)
C57 0.038(2) 0.039(2) 0.039(2) 0.0062(17) -0.0020(17) -0.0014(18)
C58 0.037(2) 0.065(3) 0.074(3) -0.014(3) -0.004(2) 0.000(2)
C59 0.037(2) 0.047(2) 0.044(2) 0.0053(19) -0.0107(18) 0.0048(19)
C60 0.040(2) 0.050(2) 0.038(2) 0.0026(18) -0.0013(17) 0.0066(19)
C61 0.044(2) 0.045(2) 0.048(2) 0.0036(19) -0.0067(19) 0.004(2)
C62 0.043(2) 0.067(3) 0.044(2) -0.003(2) -0.010(2) 0.005(2)
C63 0.043(2) 0.068(3) 0.042(2) -0.014(2) -0.0047(19) 0.002(2)
C64 0.058(3) 0.058(3) 0.057(3) -0.019(2) -0.009(2) 0.009(2)
C65 0.052(3) 0.057(3) 0.049(3) -0.010(2) -0.013(2) 0.018(2)
C66 0.060(3) 0.090(4) 0.061(3) -0.029(3) -0.015(3) 0.007(3)
C67A 0.12(3) 0.099(9) 0.118(17) 0.019(9) 0.047(17) -0.025(18)
C68A 0.144(10) 0.088(8) 0.076(7) 0.013(5) 0.002(8) 0.007(8)
C69A 0.11(2) 0.106(19) 0.082(13) -0.004(12) 0.024(11) 0.003(13)
C70A 0.162(11) 0.058(6) 0.058(6) 0.018(4) -0.005(7) -0.020(8)
C71B 0.141(14) 0.138(18) 0.123(15) 0.019(10) -0.005(13) -0.048(15)
C72A 0.16(2) 0.16(3) 0.12(2) 0.020(16) -0.001(17) -0.02(2)
C67B 0.12(3) 0.099(9) 0.118(17) 0.019(9) 0.047(17) -0.025(18)
C68B 0.144(10) 0.088(8) 0.076(7) 0.013(5) 0.002(8) 0.007(8)
C69B 0.11(2) 0.106(19) 0.082(13) -0.004(12) 0.024(11) 0.003(13)
C70B 0.162(11) 0.058(6) 0.058(6) 0.018(4) -0.005(7) -0.020(8)
C71A 0.141(14) 0.138(18) 0.123(15) 0.019(10) -0.005(13) -0.048(15)
C72B 0.16(2) 0.16(3) 0.12(2) 0.020(16) -0.001(17) -0.02(2)
C6B 0.038(5) 0.076(9) 0.090(12) 0.052(8) -0.020(6) -0.004(5)
C7B 0.038(5) 0.076(9) 0.090(12) 0.052(8) -0.020(6) -0.004(5)
C6A 0.021(5) 0.104(12) 0.086(13) 0.049(10) 0.000(7) -0.005(6)
C7A 0.030(5) 0.099(15) 0.107(17) 0.062(14) -0.003(8) 0.008(7)
F12A 0.090(7) 0.141(8) 0.068(4) 0.049(4) -0.015(4) -0.050(6)
F11A 0.049(2) 0.082(3) 0.161(4) 0.041(2) -0.001(2) -0.025(3)
F10A 0.049(2) 0.082(3) 0.161(4) 0.041(2) -0.001(2) -0.025(3)

loop_
_atom_type_symbol
_atom_type_description
_atom_type_scat_dispersion_real
_atom_type_scat_dispersion_imag
_atom_type_scat_source
C C 0.0033 0.0016 'International Tables Vol C Tables 4.2.6.8 and 6.1.1.4'
H H 0.0000 0.0000 'International Tables Vol C Tables 4.2.6.8 and 6.1.1.4'
F F 0.0171 0.0103 'International Tables Vol C Tables 4.2.6.8 and 6.1.1.4'
N N 0.0061 0.0033 'International Tables Vol C Tables 4.2.6.8 and 6.1.1.4'
O O 0.0106 0.0060 'International Tables Vol C Tables 4.2.6.8 and 6.1.1.4'

loop_
_geom_angle_atom_site_label_1
_geom_angle_atom_site_label_2
_geom_angle_atom_site_label_3
_geom_angle
C12 N1 C11 118.2(3)
C12 N1 C21 126.4(3)
C21 N1 C11 115.2(3)
C20 N2 C25 116.3(3)
C21 N2 C20 120.2(3)
C21 N2 C25 122.1(3)
F1 C1 F2 102.9(5)
F1 C1 F3 108.7(5)
F1 C1 C2 116.4(4)
F2 C1 C2 110.9(5)
F3 C1 F2 100.5(4)
F3 C1 C2 115.6(5)
C3 C2 C1 121.5(4)
C3 C2 C7B 117.6(8)
C3 C2 C7A 116.3(7)
C7B C2 C1 118.1(9)
C7A C2 C1 119.7(9)
C2 C3 H3 119.3
C2 C3 C4 121.3(4)
C4 C3 H3 119.3
C3 C4 H4 119.2
C3 C4 C5 121.7(4)
C5 C4 H4 119.2
C4 C5 C8 126.2(4)
C4 C5 C6B 115.1(9)
C6B C5 C8 116.8(8)
C6A C5 C4 115.5(8)
C6A C5 C8 116.7(8)
C5 C8 H8 114.8
C9 C8 C5 130.4(4)
C9 C8 H8 114.8
C8 C9 C10 127.2(3)
C8 C9 C11 121.3(3)
C11 C9 C10 111.6(3)
C9 C10 H10A 109.5
C9 C10 H10B 109.5
C9 C10 H10C 109.5
H10A C10 H10B 109.5
H10A C10 H10C 109.5
H10B C10 H10C 109.5
N1 C11 C9 116.1(3)
N1 C11 H11A 108.3
N1 C11 H11B 108.3
C9 C11 H11A 108.3
C9 C11 H11B 108.3
H11A C11 H11B 107.4
O2 C12 N1 121.5(3)
O2 C12 C13 124.4(3)
N1 C12 C13 114.1(3)
C12 C13 C14 107.4(3)
C12 C13 C17 114.6(3)
C17 C13 C14 115.9(3)
C20 C13 C12 107.2(3)
C20 C13 C14 110.3(3)
C20 C13 C17 101.1(3)
C13 C14 H14 107.3
C15 C14 C13 112.6(4)
C15 C14 H14 107.3
C16 C14 C13 111.8(4)
C16 C14 H14 107.3
C16 C14 C15 110.3(4)
C14 C15 H15A 109.5
C14 C15 H15B 109.5
C14 C15 H15C 109.5
H15A C15 H15B 109.5
H15A C15 H15C 109.5
H15B C15 H15C 109.5
C14 C16 H16A 109.5
C14 C16 H16B 109.5
C14 C16 H16C 109.5
H16A C16 H16B 109.5
H16A C16 H16C 109.5
H16B C16 H16C 109.5
C13 C17 H17A 110.5
C13 C17 H17B 110.5
C13 C17 C18 106.3(3)
H17A C17 H17B 108.7
C18 C17 H17A 110.5
C18 C17 H17B 110.5
C17 C18 H18A 111.0
C17 C18 H18B 111.0
H18A C18 H18B 109.0
C19 C18 C17 103.7(3)
C19 C18 H18A 111.0
C19 C18 H18B 111.0
C20 C19 C18 109.7(3)
C20 C19 C22 122.2(3)
C22 C19 C18 128.1(3)
N2 C20 C13 119.1(3)
C19 C20 N2 125.3(3)
C19 C20 C13 115.5(3)
O1 C21 N1 120.5(3)
O1 C21 N2 123.6(3)
N2 C21 N1 115.9(3)
C19 C22 H22A 109.2
C19 C22 H22B 109.2
C19 C22 C23 112.2(3)
H22A C22 H22B 107.9
C23 C22 H22A 109.2
C23 C22 H22B 109.2
C24 C23 C22 109.4(3)
C24 C23 C25 109.6(3)
C24 C23 C26 112.2(3)
C25 C23 C22 110.4(3)
C26 C23 C22 106.5(3)
C26 C23 C25 108.7(3)
C23 C24 H24A 109.5
C23 C24 H24B 109.5
C23 C24 H24C 109.5
H24A C24 H24B 109.5
H24A C24 H24C 109.5
H24B C24 H24C 109.5
N2 C25 C23 110.8(3)
N2 C25 H25A 109.5
N2 C25 H25B 109.5
C23 C25 H25A 109.5
C23 C25 H25B 109.5
H25A C25 H25B 108.1
C23 C26 H26A 108.1
C23 C26 H26B 108.1
H26A C26 H26B 107.3
C27 C26 C23 116.9(3)
C27 C26 H26A 108.1
C27 C26 H26B 108.1
C28 C27 C26 120.2(4)
C32 C27 C26 121.4(3)
C32 C27 C28 118.3(4)
C27 C28 H28 119.4
C29 C28 C27 121.3(4)
C29 C28 H28 119.4
C28 C29 H29 120.1
C28 C29 C30 119.8(4)
C30 C29 H29 120.1
C29 C30 C31 120.3(4)
C29 C30 C33 118.8(5)
C31 C30 C33 120.9(5)
C30 C31 H31 120.5
C32 C31 C30 119.0(4)
C32 C31 H31 120.5
C27 C32 C31 121.2(4)
C27 C32 H32 119.4
C31 C32 H32 119.4
F4 C33 F5 106.8(5)
F4 C33 C30 113.3(4)
F5 C33 C30 110.8(5)
F6 C33 F4 106.4(5)
F6 C33 F5 105.5(5)
F6 C33 C30 113.6(5)
C51 N3 C55 125.9(3)
C51 N3 C56 118.7(3)
C55 N3 C56 115.2(3)
C47 N4 C43 115.4(3)
C55 N4 C43 122.4(3)
C55 N4 C47 120.2(3)
F10 C34 F12 105.7(7)
F10 C34 C35 113.7(4)
F11 C34 F10 108.9(5)
F11 C34 F12 99.1(6)
F11 C34 C35 115.2(5)
F12 C34 C35 113.0(5)
F12A C34 C35 116.4(11)
F12A C34 F11A 104.0(11)
F12A C34 F10A 116.8(11)
F11A C34 C35 106.5(6)
F10A C34 C35 114.4(6)
F10A C34 F11A 95.0(8)
C36 C35 C34 119.8(4)
C40 C35 C34 120.3(4)
C40 C35 C36 119.9(4)
C35 C36 H36 120.2
C35 C36 C37 119.7(4)
C37 C36 H36 120.2
C36 C37 H37 119.5
C38 C37 C36 121.0(4)
C38 C37 H37 119.5
C37 C38 C39 118.0(4)
C37 C38 C41 120.3(4)
C39 C38 C41 121.7(3)
C38 C39 H39 119.5
C40 C39 C38 121.0(4)
C40 C39 H39 119.5
C35 C40 C39 120.5(4)
C35 C40 H40 119.8
C39 C40 H40 119.8
C38 C41 H41A 108.0
C38 C41 H41B 108.0
C38 C41 C42 117.2(3)
H41A C41 H41B 107.2
C42 C41 H41A 108.0
C42 C41 H41B 108.0
C41 C42 C45 107.7(3)
C43 C42 C41 109.2(3)
C43 C42 C45 109.8(3)
C44 C42 C41 111.3(3)
C44 C42 C43 109.6(3)
C44 C42 C45 109.1(3)
N4 C43 C42 110.5(3)
N4 C43 H43A 109.5
N4 C43 H43B 109.5
C42 C43 H43A 109.5
C42 C43 H43B 109.5
H43A C43 H43B 108.1
C42 C44 H44A 109.5
C42 C44 H44B 109.5
C42 C44 H44C 109.5
H44A C44 H44B 109.5
H44A C44 H44C 109.5
H44B C44 H44C 109.5
C42 C45 H45A 109.3
C42 C45 H45B 109.3
H45A C45 H45B 108.0
C46 C45 C42 111.6(3)
C46 C45 H45A 109.3
C46 C45 H45B 109.3
C45 C46 C48 128.9(3)
C47 C46 C45 122.1(3)
C47 C46 C48 109.0(3)
N4 C47 C50 118.7(3)
C46 C47 N4 124.7(3)
C46 C47 C50 116.6(3)
C46 C48 H48A 111.0
C46 C48 H48B 111.0
C46 C48 C49 103.7(3)
H48A C48 H48B 109.0
C49 C48 H48A 111.0
C49 C48 H48B 111.0
C48 C49 H49A 110.5
C48 C49 H49B 110.5
C48 C49 C50 106.0(3)
H49A C49 H49B 108.7
C50 C49 H49A 110.5
C50 C49 H49B 110.5
C47 C50 C49 100.4(3)
C47 C50 C51 108.0(3)
C47 C50 C52 110.4(3)
C49 C50 C52 115.1(3)
C51 C50 C49 114.2(3)
C51 C50 C52 108.2(3)
O3 C51 N3 120.9(4)
O3 C51 C50 124.6(4)
N3 C51 C50 114.5(3)
C50 C52 H52 107.6
C53 C52 C50 111.2(3)
C53 C52 H52 107.6
C54 C52 C50 112.6(3)
C54 C52 H52 107.6
C54 C52 C53 109.9(4)
C52 C53 H53A 109.5
C52 C53 H53B 109.5
C52 C53 H53C 109.5
H53A C53 H53B 109.5
H53A C53 H53C 109.5
H53B C53 H53C 109.5
C52 C54 H54A 109.5
C52 C54 H54B 109.5
C52 C54 H54C 109.5
H54A C54 H54B 109.5
H54A C54 H54C 109.5
H54B C54 H54C 109.5
O4 C55 N3 120.3(3)
O4 C55 N4 123.6(3)
N4 C55 N3 116.1(3)
N3 C56 H56A 108.3
N3 C56 H56B 108.3
N3 C56 C57 116.0(3)
H56A C56 H56B 107.4
C57 C56 H56A 108.3
C57 C56 H56B 108.3
C58 C57 C56 111.2(4)
C59 C57 C56 122.7(4)
C59 C57 C58 126.0(4)
C57 C58 H58A 109.5
C57 C58 H58B 109.5
C57 C58 H58C 109.5
H58A C58 H58B 109.5
H58A C58 H58C 109.5
H58B C58 H58C 109.5
C57 C59 H59 115.2
C57 C59 C60 129.6(4)
C60 C59 H59 115.2
C61 C60 C59 124.7(4)
C61 C60 C65 117.5(4)
C65 C60 C59 117.8(4)
C60 C61 H61 119.5
C62 C61 C60 121.0(4)
C62 C61 H61 119.5
C61 C62 H62 119.8
C61 C62 C63 120.4(4)
C63 C62 H62 119.8
C62 C63 C66 120.4(4)
C64 C63 C62 119.2(4)
C64 C63 C66 120.4(5)
C63 C64 H64 119.8
C65 C64 C63 120.5(4)
C65 C64 H64 119.8
C60 C65 H65 119.3
C64 C65 C60 121.4(4)
C64 C65 H65 119.3
F7 C66 F8 105.8(5)
F7 C66 C63 114.0(4)
F8 C66 C63 113.4(5)
F9 C66 F7 106.0(5)
F9 C66 F8 103.4(5)
F9 C66 C63 113.3(5)
H67A C67A H67B 109.5
H67A C67A H67C 109.5
H67B C67A H67C 109.5
C68A C67A H67A 109.5
C68A C67A H67B 109.5
C68A C67A H67C 109.5
C67A C68A H68A 106.1
C67A C68A H68B 106.1
H68A C68A H68B 106.3
C69A C68A C67A 125(3)
C69A C68A H68A 106.1
C69A C68A H68B 106.1
C68A C69A H69A 109.3
C68A C69A H69B 109.3
C68A C69A C70A 112(3)
H69A C69A H69B 107.9
C70A C69A H69A 109.3
C70A C69A H69B 109.3
C69A C70A H70A 109.7
C69A C70A H70B 109.7
H70A C70A H70B 108.2
C71B C70A C69A 109.6(17)
C71B C70A H70A 109.7
C71B C70A H70B 109.7
C70A C71B H71A 112.4
C70A C71B H71B 112.4
C70A C71B C72A 97(2)
H71A C71B H71B 109.9
C72A C71B H71A 112.4
C72A C71B H71B 112.4
C71B C72A H72A 109.5
C71B C72A H72B 109.5
C71B C72A H72C 109.5
H72A C72A H72B 109.5
H72A C72A H72C 109.5
H72B C72A H72C 109.5
H67D C67B H67E 109.5
H67D C67B H67F 109.5
H67E C67B H67F 109.5
C68B C67B H67D 109.5
C68B C67B H67E 109.5
C68B C67B H67F 109.5
C67B C68B H68C 109.7
C67B C68B H68D 109.7
C67B C68B C69B 110(3)
H68C C68B H68D 108.2
C69B C68B H68C 109.7
C69B C68B H68D 109.7
C68B C69B H69C 108.1
C68B C69B H69D 108.1
C68B C69B C70B 116.8(19)
H69C C69B H69D 107.3
C70B C69B H69C 108.1
C70B C69B H69D 108.1
C69B C70B H70C 110.1
C69B C70B H70D 110.1
C69B C70B C71A 108.1(18)
H70C C70B H70D 108.4
C71A C70B H70C 110.1
C71A C70B H70D 110.1
C70B C71A H71C 110.8
C70B C71A H71D 110.8
H71C C71A H71D 108.9
C72B C71A C70B 105(2)
C72B C71A H71C 110.8
C72B C71A H71D 110.8
C71A C72B H72D 109.5
C71A C72B H72E 109.5
C71A C72B H72F 109.5
H72D C72B H72E 109.5
H72D C72B H72F 109.5
H72E C72B H72F 109.5
C5 C6B H6B 119.6
C7B C6B C5 120.8(13)
C7B C6B H6B 119.6
C2 C7B H7B 120.2
C6B C7B C2 119.6(12)
C6B C7B H7B 120.2
C5 C6A H6A 118.7
C5 C6A C7A 122.6(11)
C7A C6A H6A 118.7
C2 C7A H7A 121.5
C6A C7A C2 117.0(14)
C6A C7A H7A 121.5

loop_
_geom_bond_atom_site_label_1
_geom_bond_atom_site_label_2
_geom_bond_distance
F1 C1 1.295(6)
F2 C1 1.400(7)
F3 C1 1.321(7)
F4 C33 1.323(6)
F5 C33 1.345(6)
F6 C33 1.319(7)
O1 C21 1.217(4)
O2 C12 1.204(4)
N1 C11 1.457(5)
N1 C12 1.400(4)
N1 C21 1.415(4)
N2 C20 1.391(4)
N2 C21 1.359(5)
N2 C25 1.472(4)
C1 C2 1.455(7)
C2 C3 1.348(6)
C2 C7B 1.388(17)
C2 C7A 1.44(2)
C3 H3 0.9300
C3 C4 1.371(5)
C4 H4 0.9300
C4 C5 1.383(5)
C5 C8 1.469(5)
C5 C6B 1.425(19)
C5 C6A 1.366(19)
C8 H8 0.9300
C8 C9 1.326(5)
C9 C10 1.509(5)
C9 C11 1.507(5)
C10 H10A 0.9600
C10 H10B 0.9600
C10 H10C 0.9600
C11 H11A 0.9700
C11 H11B 0.9700
C12 C13 1.516(5)
C13 C14 1.563(6)
C13 C17 1.543(5)
C13 C20 1.495(5)
C14 H14 0.9800
C14 C15 1.535(6)
C14 C16 1.533(6)
C15 H15A 0.9600
C15 H15B 0.9600
C15 H15C 0.9600
C16 H16A 0.9600
C16 H16B 0.9600
C16 H16C 0.9600
C17 H17A 0.9700
C17 H17B 0.9700
C17 C18 1.547(6)
C18 H18A 0.9700
C18 H18B 0.9700
C18 C19 1.510(5)
C19 C20 1.318(5)
C19 C22 1.479(5)
C22 H22A 0.9700
C22 H22B 0.9700
C22 C23 1.554(5)
C23 C24 1.526(5)
C23 C25 1.549(5)
C23 C26 1.538(5)
C24 H24A 0.9600
C24 H24B 0.9600
C24 H24C 0.9600
C25 H25A 0.9700
C25 H25B 0.9700
C26 H26A 0.9700
C26 H26B 0.9700
C26 C27 1.511(5)
C27 C28 1.392(5)
C27 C32 1.381(6)
C28 H28 0.9300
C28 C29 1.367(6)
C29 H29 0.9300
C29 C30 1.380(7)
C30 C31 1.389(6)
C30 C33 1.498(7)
C31 H31 0.9300
C31 C32 1.384(6)
C32 H32 0.9300
F7 C66 1.323(6)
F8 C66 1.345(7)
F9 C66 1.318(6)
F10 C34 1.306(7)
F11 C34 1.299(9)
F12 C34 1.400(11)
O3 C51 1.206(4)
O4 C55 1.217(4)
N3 C51 1.402(5)
N3 C55 1.424(5)
N3 C56 1.466(5)
N4 C43 1.465(4)
N4 C47 1.402(4)
N4 C55 1.356(5)
C34 C35 1.479(6)
C34 F12A 1.24(3)
C34 F11A 1.473(15)
C34 F10A 1.336(14)
C35 C36 1.379(6)
C35 C40 1.367(6)
C36 H36 0.9300
C36 C37 1.394(6)
C37 H37 0.9300
C37 C38 1.386(5)
C38 C39 1.390(5)
C38 C41 1.511(5)
C39 H39 0.9300
C39 C40 1.382(5)
C40 H40 0.9300
C41 H41A 0.9700
C41 H41B 0.9700
C41 C42 1.543(5)
C42 C43 1.534(5)
C42 C44 1.532(5)
C42 C45 1.547(5)
C43 H43A 0.9700
C43 H43B 0.9700
C44 H44A 0.9600
C44 H44B 0.9600
C44 H44C 0.9600
C45 H45A 0.9700
C45 H45B 0.9700
C45 C46 1.495(5)
C46 C47 1.321(5)
C46 C48 1.505(5)
C47 C50 1.484(5)
C48 H48A 0.9700
C48 H48B 0.9700
C48 C49 1.548(6)
C49 H49A 0.9700
C49 H49B 0.9700
C49 C50 1.554(5)
C50 C51 1.511(6)
C50 C52 1.565(5)
C52 H52 0.9800
C52 C53 1.522(6)
C52 C54 1.518(6)
C53 H53A 0.9600
C53 H53B 0.9600
C53 H53C 0.9600
C54 H54A 0.9600
C54 H54B 0.9600
C54 H54C 0.9600
C56 H56A 0.9700
C56 H56B 0.9700
C56 C57 1.517(5)
C57 C58 1.507(6)
C57 C59 1.318(6)
C58 H58A 0.9600
C58 H58B 0.9600
C58 H58C 0.9600
C59 H59 0.9300
C59 C60 1.472(6)
C60 C61 1.396(5)
C60 C65 1.398(6)
C61 H61 0.9300
C61 C62 1.381(6)
C62 H62 0.9300
C62 C63 1.389(6)
C63 C64 1.380(6)
C63 C66 1.476(6)
C64 H64 0.9300
C64 C65 1.374(6)
C65 H65 0.9300
C67A H67A 0.9600
C67A H67B 0.9600
C67A H67C 0.9600
C67A C68A 1.82(6)
C68A H68A 0.9700
C68A H68B 0.9700
C68A C69A 1.51(3)
C69A H69A 0.9700
C69A H69B 0.9700
C69A C70A 1.55(5)
C70A H70A 0.9700
C70A H70B 0.9700
C70A C71B 1.37(3)
C71B H71A 0.9700
C71B H71B 0.9700
C71B C72A 1.49(6)
C72A H72A 0.9600
C72A H72B 0.9600
C72A H72C 0.9600
C67B H67D 0.9600
C67B H67E 0.9600
C67B H67F 0.9600
C67B C68B 1.29(4)
C68B H68C 0.9700
C68B H68D 0.9700
C68B C69B 1.40(4)
C69B H69C 0.9700
C69B H69D 0.9700
C69B C70B 1.60(3)
C70B H70C 0.9700
C70B H70D 0.9700
C70B C71A 1.65(3)
C71A H71C 0.9700
C71A H71D 0.9700
C71A C72B 1.64(5)
C72B H72D 0.9600
C72B H72E 0.9600
C72B H72F 0.9600
C6B H6B 0.9300
C6B C7B 1.381(19)
C7B H7B 0.9300
C6A H6A 0.9300
C6A C7A 1.401(17)
C7A H7A 0.9300

loop_
_geom_torsion_atom_site_label_1
_geom_torsion_atom_site_label_2
_geom_torsion_atom_site_label_3
_geom_torsion_atom_site_label_4
_geom_torsion
F1 C1 C2 C3 -6.2(9)
F1 C1 C2 C7B -167.0(17)
F1 C1 C2 C7A 155(2)
F2 C1 C2 C3 -123.2(5)
F2 C1 C2 C7B 75.9(18)
F2 C1 C2 C7A 38(2)
F3 C1 C2 C3 123.3(6)
F3 C1 C2 C7B -37.5(18)
F3 C1 C2 C7A -75(2)
O2 C12 C13 C14 97.5(4)
O2 C12 C13 C17 -32.7(5)
O2 C12 C13 C20 -144.0(4)
N1 C12 C13 C14 -80.9(4)
N1 C12 C13 C17 148.8(3)
N1 C12 C13 C20 37.6(4)
C1 C2 C3 C4 -178.5(5)
C1 C2 C7B C6B -179.0(12)
C1 C2 C7A C6A 175.8(9)
C2 C3 C4 C5 0.6(7)
C3 C2 C7B C6B 19(2)
C3 C2 C7A C6A -22(3)
C3 C4 C5 C8 177.1(4)
C3 C4 C5 C6B 13.7(17)
C3 C4 C5 C6A -18.1(17)
C4 C5 C8 C9 -10.7(7)
C4 C5 C6B C7B -11(2)
C4 C5 C6A C7A 14.9(18)
C5 C8 C9 C10 2.0(7)
C5 C8 C9 C11 -176.3(4)
C5 C6B C7B C2 -5(2)
C5 C6A C7A C2 4.7(19)
C8 C5 C6B C7B -176.5(12)
C8 C5 C6A C7A -178.9(10)
C8 C9 C11 N1 -5.6(5)
C10 C9 C11 N1 175.8(3)
C11 N1 C12 O2 -7.0(5)
C11 N1 C12 C13 171.5(3)
C11 N1 C21 O1 -10.3(5)
C11 N1 C21 N2 168.8(3)
C12 N1 C11 C9 91.0(4)
C12 N1 C21 O1 175.3(3)
C12 N1 C21 N2 -5.6(5)
C12 C13 C14 C15 -61.8(5)
C12 C13 C14 C16 173.3(3)
C12 C13 C17 C18 -133.6(3)
C12 C13 C20 N2 -48.2(4)
C12 C13 C20 C19 134.3(4)
C13 C17 C18 C19 17.8(4)
C14 C13 C17 C18 100.5(4)
C14 C13 C20 N2 68.4(4)
C14 C13 C20 C19 -109.2(4)
C17 C13 C14 C15 67.6(5)
C17 C13 C14 C16 -57.2(4)
C17 C13 C20 N2 -168.4(3)
C17 C13 C20 C19 14.0(4)
C17 C18 C19 C20 -9.6(4)
C17 C18 C19 C22 173.5(4)
C18 C19 C20 N2 179.7(3)
C18 C19 C20 C13 -2.9(5)
C18 C19 C22 C23 -166.3(4)
C19 C22 C23 C24 79.0(4)
C19 C22 C23 C25 -41.7(4)
C19 C22 C23 C26 -159.5(3)
C20 N2 C21 O1 176.4(3)
C20 N2 C21 N1 -2.7(5)
C20 N2 C25 C23 -41.5(4)
C20 C13 C14 C15 -178.3(4)
C20 C13 C14 C16 56.9(4)
C20 C13 C17 C18 -18.7(4)
C20 C19 C22 C23 17.1(5)
C21 N1 C11 C9 -83.9(4)
C21 N1 C12 O2 167.2(3)
C21 N1 C12 C13 -14.3(5)
C21 N2 C20 C13 31.9(5)
C21 N2 C20 C19 -150.8(4)
C21 N2 C25 C23 125.2(3)
C22 C19 C20 N2 -3.2(6)
C22 C19 C20 C13 174.2(3)
C22 C23 C25 N2 54.1(4)
C22 C23 C26 C27 -178.9(3)
C23 C26 C27 C28 92.7(4)
C23 C26 C27 C32 -89.8(5)
C24 C23 C25 N2 -66.5(3)
C24 C23 C26 C27 -59.2(4)
C25 N2 C20 C13 -161.2(3)
C25 N2 C20 C19 16.2(5)
C25 N2 C21 O1 10.2(5)
C25 N2 C21 N1 -168.9(3)
C25 C23 C26 C27 62.2(4)
C26 C23 C25 N2 170.6(3)
C26 C27 C28 C29 176.2(4)
C26 C27 C32 C31 -176.8(4)
C27 C28 C29 C30 0.0(7)
C28 C27 C32 C31 0.7(6)
C28 C29 C30 C31 1.9(7)
C28 C29 C30 C33 -178.1(4)
C29 C30 C31 C32 -2.5(7)
C29 C30 C33 F4 -75.9(7)
C29 C30 C33 F5 44.0(7)
C29 C30 C33 F6 162.6(5)
C30 C31 C32 C27 1.2(6)
C31 C30 C33 F4 104.0(6)
C31 C30 C33 F5 -136.0(5)
C31 C30 C33 F6 -17.5(7)
C32 C27 C28 C29 -1.3(6)
C33 C30 C31 C32 177.5(4)
F10 C34 C35 C36 93.8(7)
F10 C34 C35 C40 -85.9(7)
F11 C34 C35 C36 -32.9(7)
F11 C34 C35 C40 147.4(6)
F12 C34 C35 C36 -145.8(7)
F12 C34 C35 C40 34.5(8)
N3 C56 C57 C58 -177.8(4)
N3 C56 C57 C59 -0.7(6)
N4 C47 C50 C49 -167.7(3)
N4 C47 C50 C51 -47.8(4)
N4 C47 C50 C52 70.4(4)
C34 C35 C36 C37 178.8(4)
C34 C35 C40 C39 -178.8(4)
C35 C36 C37 C38 0.5(6)
C36 C35 C40 C39 1.5(6)
C36 C37 C38 C39 0.5(6)
C36 C37 C38 C41 -177.0(4)
C37 C38 C39 C40 -0.4(6)
C37 C38 C41 C42 -94.0(5)
C38 C39 C40 C35 -0.6(6)
C38 C41 C42 C43 58.5(4)
C38 C41 C42 C44 -62.7(4)
C38 C41 C42 C45 177.7(3)
C39 C38 C41 C42 88.6(4)
C40 C35 C36 C37 -1.5(6)
C41 C38 C39 C40 177.0(4)
C41 C42 C43 N4 176.0(3)
C41 C42 C45 C46 -161.6(3)
C42 C45 C46 C47 15.6(5)
C42 C45 C46 C48 -166.3(4)
C43 N4 C47 C46 16.8(5)
C43 N4 C47 C50 -162.7(3)
C43 N4 C55 O4 10.7(6)
C43 N4 C55 N3 -167.7(3)
C43 C42 C45 C46 -42.7(4)
C44 C42 C43 N4 -61.7(4)
C44 C42 C45 C46 77.4(4)
C45 C42 C43 N4 58.1(4)
C45 C46 C47 N4 -1.5(6)
C45 C46 C47 C50 178.1(3)
C45 C46 C48 C49 169.3(4)
C46 C47 C50 C49 12.7(5)
C46 C47 C50 C51 132.6(4)
C46 C47 C50 C52 -109.2(4)
C46 C48 C49 C50 19.7(4)
C47 N4 C43 C42 -45.1(4)
C47 N4 C55 O4 173.6(3)
C47 N4 C55 N3 -4.9(5)
C47 C46 C48 C49 -12.4(4)
C47 C50 C51 O3 -146.7(4)
C47 C50 C51 N3 36.3(4)
C47 C50 C52 C53 62.3(4)
C47 C50 C52 C54 -173.9(4)
C48 C46 C47 N4 -179.9(3)
C48 C46 C47 C50 -0.4(5)
C48 C49 C50 C47 -19.1(4)
C48 C49 C50 C51 -134.5(3)
C48 C49 C50 C52 99.4(4)
C49 C50 C51 O3 -35.9(5)
C49 C50 C51 N3 147.1(3)
C49 C50 C52 C53 -50.5(5)
C49 C50 C52 C54 73.3(5)
C51 N3 C55 O4 176.8(4)
C51 N3 C55 N4 -4.7(5)
C51 N3 C56 C57 -100.8(4)
C51 C50 C52 C53 -179.6(3)
C51 C50 C52 C54 -55.8(5)
C52 C50 C51 O3 93.7(4)
C52 C50 C51 N3 -83.3(4)
C55 N3 C51 O3 169.8(4)
C55 N3 C51 C50 -13.1(5)
C55 N3 C56 C57 83.8(4)
C55 N4 C43 C42 118.5(4)
C55 N4 C47 C46 -147.1(4)
C55 N4 C47 C50 33.3(5)
C56 N3 C51 O3 -5.1(5)
C56 N3 C51 C50 171.9(3)
C56 N3 C55 O4 -8.1(5)
C56 N3 C55 N4 170.4(3)
C56 C57 C59 C60 -176.3(4)
C57 C59 C60 C61 -32.5(7)
C57 C59 C60 C65 147.9(5)
C58 C57 C59 C60 0.5(7)
C59 C60 C61 C62 179.2(4)
C59 C60 C65 C64 -179.4(4)
C60 C61 C62 C63 0.2(7)
C61 C60 C65 C64 0.9(7)
C61 C62 C63 C64 1.0(7)
C61 C62 C63 C66 178.0(5)
C62 C63 C64 C65 -1.2(7)
C62 C63 C66 F7 35.8(8)
C62 C63 C66 F8 156.9(5)
C62 C63 C66 F9 -85.6(6)
C63 C64 C65 C60 0.2(8)
C64 C63 C66 F7 -147.3(5)
C64 C63 C66 F8 -26.2(7)
C64 C63 C66 F9 91.3(7)
C65 C60 C61 C62 -1.2(6)
C66 C63 C64 C65 -178.2(5)
C67A C68A C69A C70A -179(3)
C68A C69A C70A C71B -178(2)
C69A C70A C71B C72A 179(3)
C67B C68B C69B C70B 166(3)
C68B C69B C70B C71A 162(2)
C69B C70B C71A C72B -175(2)
C6B C5 C8 C9 152.5(17)
C7B C2 C3 C4 -17.6(18)
C6A C5 C8 C9 -175.3(17)
C7A C2 C3 C4 20(2)
F12A C34 C35 C36 -176.2(10)
F12A C34 C35 C40 4.1(11)
F11A C34 C35 C36 -60.9(9)
F11A C34 C35 C40 119.4(8)
F10A C34 C35 C36 42.7(9)
F10A C34 C35 C40 -137.0(8)
